data_7157351
loop_
_publ_author_name
'Miao, Jianzhuang'
'Zheng, Yi-Xuan'
'Wang, Linna'
'Lu, Shi-Chao'
'Zhang, Shi-Peng'
'Gong, Ya-Ling'
'Xu, Shu'

_publ_section_title
;
 Toward the total synthesis of grayanane diterpene mollanol A by a Prins
 [3 + 2] strategy.
;
_journal_issue 10
_journal_name_full 'Organic &amp; biomolecular chemistry'
_journal_page_first 1877
_journal_page_last 1880
_journal_paper_doi 10.1039/d0ob00160k
_journal_volume 18
_journal_year 2020
_chemical_absolute_configuration rmad
_chemical_formula_moiety 'C25 H31 Br O4'
_chemical_formula_sum 'C25 H31 Br O4'
_chemical_formula_weight 475.41
_space_group_crystal_system orthorhombic
_space_group_IT_number 19
_space_group_name_Hall 'P 2ac 2ab'
_space_group_name_H-M_alt 'P 21 21 21'
_atom_sites_solution_hydrogens geom
_atom_sites_solution_primary dual
_audit_creation_date 2017-07-17
_audit_creation_method
;
Olex2 1.2
(compiled 2017.03.28 svn.r3405 for OlexSys, GUI svn.r5337)
;
_audit_update_record
;
2019-08-13 deposited with the CCDC.	2020-02-14 downloaded from the CCDC.
;
_cell_angle_alpha 90
_cell_angle_beta 90
_cell_angle_gamma 90
_cell_formula_units_Z 4
_cell_length_a 6.7572(4)
_cell_length_b 14.2840(7)
_cell_length_c 23.8212(14)
_cell_measurement_reflns_used 7124
_cell_measurement_temperature 170(2)
_cell_measurement_theta_max 30.521
_cell_measurement_theta_min 2.978
_cell_volume 2299.2(2)
_computing_cell_refinement 'SAINT v8.37A (Bruker, 2015)'
_computing_data_reduction 'SAINT v8.37A (Bruker, 2015)'
_computing_molecular_graphics 'Olex2 (Dolomanov et al., 2009)'
_computing_publication_material 'Olex2 (Dolomanov et al., 2009)'
_computing_structure_refinement 'ShelXL (Sheldrick, 2015)'
_computing_structure_solution 'ShelXT (Sheldrick, 2015)'
_diffrn_ambient_temperature 170.0
_diffrn_measured_fraction_theta_full 0.997
_diffrn_measured_fraction_theta_max 0.994
_diffrn_measurement_device_type 'Bruker APEX-II CCD'
_diffrn_measurement_method '\f and \w scans'
_diffrn_radiation_type MoK\a
_diffrn_radiation_wavelength 0.71073
_diffrn_reflns_av_R_equivalents 0.0670
_diffrn_reflns_av_unetI/netI 0.0852
_diffrn_reflns_Laue_measured_fraction_full 0.997
_diffrn_reflns_Laue_measured_fraction_max 0.994
_diffrn_reflns_limit_h_max 9
_diffrn_reflns_limit_h_min -7
_diffrn_reflns_limit_k_max 20
_diffrn_reflns_limit_k_min -20
_diffrn_reflns_limit_l_max 34
_diffrn_reflns_limit_l_min -33
_diffrn_reflns_number 25510
_diffrn_reflns_point_group_measured_fraction_full 0.996
_diffrn_reflns_point_group_measured_fraction_max 0.988
_diffrn_reflns_theta_full 25.242
_diffrn_reflns_theta_max 30.561
_diffrn_reflns_theta_min 1.662
_diffrn_standards_number 0
_exptl_absorpt_coefficient_mu 1.816
_exptl_absorpt_correction_T_max 0.7461
_exptl_absorpt_correction_T_min 0.4251
_exptl_absorpt_correction_type multi-scan
_exptl_absorpt_process_details
'SADABS-2016/2 (Bruker,2016/2) was used for absorption correction. wR2(int) was 0.1359 before and 0.0797 after correction. The Ratio of minimum to maximum transmission is 0.5698. The \l/2 correction factor is Not present.'
_exptl_crystal_colour colourless
_exptl_crystal_density_diffrn 1.373
_exptl_crystal_description block
_exptl_crystal_F_000 992
_exptl_crystal_size_max 0.2
_exptl_crystal_size_mid 0.12
_exptl_crystal_size_min 0.05
_refine_diff_density_max 0.326
_refine_diff_density_min -0.525
_refine_diff_density_rms 0.072
_refine_ls_abs_structure_details
;
 Flack x determined using 1469 quotients [(I+)-(I-)]/[(I+)+(I-)]
 (Parsons, Flack and Wagner, Acta Cryst. B69 (2013) 249-259).
;
_refine_ls_abs_structure_Flack 0.038(7)
_refine_ls_extinction_method none
_refine_ls_goodness_of_fit_ref 1.030
_refine_ls_hydrogen_treatment constr
_refine_ls_matrix_type full
_refine_ls_number_parameters 275
_refine_ls_number_reflns 6978
_refine_ls_number_restraints 0
_refine_ls_restrained_S_all 1.030
_refine_ls_R_factor_all 0.0966
_refine_ls_R_factor_gt 0.0514
_refine_ls_shift/su_max 0.001
_refine_ls_shift/su_mean 0.000
_refine_ls_structure_factor_coef Fsqd
_refine_ls_weighting_details 'w=1/[\s^2^(Fo^2^)+(0.0322P)^2^+0.1459P] where P=(Fo^2^+2Fc^2^)/3'
_refine_ls_weighting_scheme calc
_refine_ls_wR_factor_gt 0.0870
_refine_ls_wR_factor_ref 0.1015
_reflns_Friedel_coverage 0.757
_reflns_Friedel_fraction_full 0.995
_reflns_Friedel_fraction_max 0.981
_reflns_number_gt 4702
_reflns_number_total 6978
_reflns_threshold_expression 'I > 2\s(I)'
_cod_data_source_file d0ob00160k2.cif
_cod_data_source_block mo_d8v17203_0m
_cod_depositor_comments 'Adding full bibliography for 7157350--7157351.cif.'
_cod_database_code 7157351
_shelx_shelxl_version_number 2014/8
_shelx_space_group_comment
;
The symmetry employed for this shelxl refinement is uniquely defined
by the following loop, which should always be used as a source of
symmetry information in preference to the above space-group names.
They are only intended as comments.
;
_shelx_estimated_absorpt_t_max 0.915
_shelx_estimated_absorpt_t_min 0.713
_olex2_refinement_description
;
1. Fixed Uiso
 At 1.2 times of:
  All C(H) groups, All C(H,H) groups
 At 1.5 times of:
  All C(H,H,H) groups
2.a Ternary CH refined with riding coordinates:
 C6(H6), C9(H9), C11(H11)
2.b Secondary CH2 refined with riding coordinates:
 C4(H4A,H4B), C5(H5A,H5B), C7(H7A,H7B), C10(H10A,H10B), C12(H12A,H12B),
 C13(H13A,H13B)
2.c Aromatic/amide H refined with riding coordinates:
 C21(H21), C22(H22), C24(H24), C25(H25)
2.d Idealised Me refined as rotating group:
 C15(H15A,H15B,H15C), C16(H16A,H16B,H16C), C17(H17A,H17B,H17C), C18(H18A,H18B,
 H18C)
;
_olex2_submission_special_instructions 'No special instructions were received'

loop_
_space_group_symop_operation_xyz
'x, y, z'
'-x+1/2, -y, z+1/2'
'-x, y+1/2, -z+1/2'
'x+1/2, -y+1/2, -z'

loop_
_atom_site_label
_atom_site_type_symbol
_atom_site_fract_x
_atom_site_fract_y
_atom_site_fract_z
_atom_site_U_iso_or_equiv
_atom_site_adp_type
_atom_site_occupancy
_atom_site_site_symmetry_order
_atom_site_calc_flag
_atom_site_refinement_flags_posn
_atom_site_refinement_flags_adp
_atom_site_refinement_flags_occupancy
_atom_site_disorder_assembly
_atom_site_disorder_group
Br1 Br 0.25302(7) 0.57045(3) 0.74344(2) 0.04422(14) Uani 1 1 d . . . . .
O1 O 0.5910(4) 0.47832(16) 0.38098(10) 0.0215(5) Uani 1 1 d . . . . .
O2 O 0.3676(6) 0.7125(2) 0.31797(14) 0.0583(10) Uani 1 1 d . . . . .
O3 O 0.7100(3) 0.54298(17) 0.49042(10) 0.0243(6) Uani 1 1 d . . . . .
O4 O 0.9851(4) 0.5436(2) 0.54339(12) 0.0426(8) Uani 1 1 d . . . . .
C1 C 0.7010(5) 0.5634(2) 0.39052(15) 0.0237(8) Uani 1 1 d . . . . .
C2 C 0.5517(6) 0.6449(2) 0.39548(16) 0.0259(8) Uani 1 1 d . . . . .
C3 C 0.5094(7) 0.6686(3) 0.33389(19) 0.0356(10) Uani 1 1 d . . . . .
C4 C 0.6689(7) 0.6283(3) 0.29704(19) 0.0410(11) Uani 1 1 d . . . . .
H4A H 0.7283 0.6775 0.2731 0.049 Uiso 1 1 calc R . . . .
H4B H 0.6149 0.5783 0.2726 0.049 Uiso 1 1 calc R . . . .
C5 C 0.8221(6) 0.5885(3) 0.33767(16) 0.0311(9) Uani 1 1 d . . . . .
H5A H 0.9250 0.6356 0.3465 0.037 Uiso 1 1 calc R . . . .
H5B H 0.8865 0.5322 0.3217 0.037 Uiso 1 1 calc R . . . .
C6 C 0.8320(5) 0.5394(3) 0.44008(15) 0.0246(8) Uani 1 1 d . . . . .
H6 H 0.9495 0.5817 0.4427 0.030 Uiso 1 1 calc R . . . .
C7 C 0.8906(5) 0.4391(3) 0.42748(15) 0.0242(8) Uani 1 1 d . . . . .
H7A H 0.9241 0.4050 0.4624 0.029 Uiso 1 1 calc R . . . .
H7B H 1.0057 0.4369 0.4018 0.029 Uiso 1 1 calc R . . . .
C8 C 0.7047(5) 0.3966(2) 0.39933(15) 0.0215(8) Uani 1 1 d . . . . .
C9 C 0.7499(7) 0.3383(2) 0.34721(13) 0.0229(7) Uani 1 1 d . . . . .
H9 H 0.8148 0.3739 0.3161 0.027 Uiso 1 1 calc R . . . .
C10 C 0.5616(6) 0.2845(3) 0.32948(16) 0.0302(9) Uani 1 1 d . . . . .
H10A H 0.5603 0.2646 0.2897 0.036 Uiso 1 1 calc R . . . .
H10B H 0.4362 0.3156 0.3401 0.036 Uiso 1 1 calc R . . . .
C11 C 0.6305(6) 0.2077(3) 0.37100(18) 0.0291(10) Uani 1 1 d . . . . .
H11 H 0.6013 0.1419 0.3592 0.035 Uiso 1 1 calc R . . . .
C12 C 0.5663(6) 0.2330(3) 0.43016(17) 0.0290(9) Uani 1 1 d . . . . .
H12A H 0.6562 0.2027 0.4575 0.035 Uiso 1 1 calc R . . . .
H12B H 0.4310 0.2088 0.4368 0.035 Uiso 1 1 calc R . . . .
C13 C 0.5685(6) 0.3407(3) 0.43984(17) 0.0287(9) Uani 1 1 d . . . . .
H13A H 0.6115 0.3530 0.4789 0.034 Uiso 1 1 calc R . . . .
H13B H 0.4316 0.3645 0.4359 0.034 Uiso 1 1 calc R . . . .
C14 C 0.8467(6) 0.2413(3) 0.35999(17) 0.0256(9) Uani 1 1 d . . . . .
C15 C 0.9992(6) 0.2311(3) 0.40655(18) 0.0328(10) Uani 1 1 d . . . . .
H15A H 1.1182 0.2668 0.3968 0.049 Uiso 1 1 calc GR . . . .
H15B H 1.0336 0.1649 0.4111 0.049 Uiso 1 1 calc GR . . . .
H15C H 0.9441 0.2550 0.4418 0.049 Uiso 1 1 calc GR . . . .
C16 C 0.9359(7) 0.2001(3) 0.30648(18) 0.0397(11) Uani 1 1 d . . . . .
H16A H 0.8396 0.2048 0.2758 0.060 Uiso 1 1 calc GR . . . .
H16B H 0.9694 0.1342 0.3128 0.060 Uiso 1 1 calc GR . . . .
H16C H 1.0558 0.2349 0.2965 0.060 Uiso 1 1 calc GR . . . .
C17 C 0.6533(7) 0.7323(3) 0.4207(2) 0.0438(12) Uani 1 1 d . . . . .
H17A H 0.5619 0.7856 0.4193 0.066 Uiso 1 1 calc GR . . . .
H17B H 0.7725 0.7471 0.3990 0.066 Uiso 1 1 calc GR . . . .
H17C H 0.6899 0.7198 0.4598 0.066 Uiso 1 1 calc GR . . . .
C18 C 0.3595(6) 0.6252(3) 0.42670(19) 0.0381(11) Uani 1 1 d . . . . .
H18A H 0.2645 0.6755 0.4192 0.057 Uiso 1 1 calc GR . . . .
H18B H 0.3858 0.6219 0.4671 0.057 Uiso 1 1 calc GR . . . .
H18C H 0.3044 0.5654 0.4139 0.057 Uiso 1 1 calc GR . . . .
C19 C 0.8066(6) 0.5456(3) 0.53956(16) 0.0280(9) Uani 1 1 d . . . . .
C20 C 0.6693(5) 0.5513(2) 0.58797(16) 0.0251(8) Uani 1 1 d . . . . .
C21 C 0.4672(6) 0.5353(2) 0.58225(16) 0.0248(8) Uani 1 1 d . . . . .
H21 H 0.4135 0.5206 0.5465 0.030 Uiso 1 1 calc R . . . .
C22 C 0.3441(6) 0.5406(2) 0.62873(16) 0.0272(9) Uani 1 1 d . . . . .
H22 H 0.2064 0.5285 0.6252 0.033 Uiso 1 1 calc R . . . .
C23 C 0.4241(6) 0.5637(3) 0.67998(16) 0.0290(8) Uani 1 1 d . . . . .
C24 C 0.6226(6) 0.5815(3) 0.68640(17) 0.0381(10) Uani 1 1 d . . . . .
H24 H 0.6745 0.5989 0.7220 0.046 Uiso 1 1 calc R . . . .
C25 C 0.7451(7) 0.5738(3) 0.64032(15) 0.0382(9) Uani 1 1 d . . . . .
H25 H 0.8832 0.5840 0.6445 0.046 Uiso 1 1 calc R . . . .

loop_
_atom_site_aniso_label
_atom_site_aniso_U_11
_atom_site_aniso_U_22
_atom_site_aniso_U_33
_atom_site_aniso_U_23
_atom_site_aniso_U_13
_atom_site_aniso_U_12
Br1 0.0387(2) 0.0635(3) 0.0305(2) -0.01161(19) 0.0087(3) -0.0004(2)
O1 0.0210(13) 0.0214(12) 0.0221(14) 0.0017(10) -0.0035(11) 0.0005(10)
O2 0.072(3) 0.066(2) 0.036(2) 0.0088(17) -0.0058(19) 0.036(2)
O3 0.0229(15) 0.0334(13) 0.0166(12) -0.0029(9) -0.0013(10) -0.0024(10)
O4 0.0263(16) 0.075(2) 0.0269(17) -0.0101(15) -0.0036(13) -0.0052(15)
C1 0.0245(19) 0.0242(17) 0.0223(18) 0.0010(14) -0.0016(14) -0.0043(15)
C2 0.032(2) 0.0225(18) 0.023(2) 0.0004(15) 0.0018(18) 0.0023(16)
C3 0.045(3) 0.029(2) 0.033(3) 0.0051(17) -0.002(2) -0.002(2)
C4 0.050(3) 0.045(3) 0.028(2) 0.012(2) 0.007(2) 0.003(2)
C5 0.030(2) 0.035(2) 0.028(2) 0.0020(17) 0.0070(17) -0.0041(17)
C6 0.0216(17) 0.032(2) 0.020(2) -0.0023(15) 0.0052(15) -0.0042(15)
C7 0.0206(17) 0.031(2) 0.0209(19) 0.0003(16) -0.0023(15) 0.0023(16)
C8 0.022(2) 0.0247(17) 0.0180(18) 0.0041(13) 0.0001(15) 0.0011(13)
C9 0.0291(17) 0.0233(16) 0.0162(15) 0.0032(12) 0.001(2) -0.0003(19)
C10 0.034(2) 0.031(2) 0.025(2) -0.0027(16) -0.0086(19) 0.0018(18)
C11 0.028(2) 0.026(2) 0.033(3) 0.0011(18) -0.0050(19) -0.0021(16)
C12 0.024(2) 0.032(2) 0.031(2) 0.0080(17) -0.0007(18) -0.0028(17)
C13 0.029(2) 0.034(2) 0.023(2) 0.0052(16) 0.0033(18) -0.0030(17)
C14 0.031(2) 0.025(2) 0.021(2) 0.0016(16) -0.0004(17) 0.0005(16)
C15 0.029(2) 0.030(2) 0.040(3) 0.0036(19) -0.004(2) 0.0033(18)
C16 0.054(3) 0.030(2) 0.035(3) -0.0056(19) 0.005(2) 0.008(2)
C17 0.056(3) 0.026(2) 0.049(3) -0.006(2) -0.004(2) 0.000(2)
C18 0.032(2) 0.043(2) 0.039(3) 0.007(2) 0.005(2) 0.0123(19)
C19 0.030(2) 0.029(2) 0.025(2) -0.0079(15) -0.0060(16) -0.0051(15)
C20 0.0277(18) 0.028(2) 0.0195(19) -0.0030(15) -0.0037(16) -0.0013(16)
C21 0.030(2) 0.0257(19) 0.019(2) 0.0009(15) -0.0073(17) 0.0002(16)
C22 0.0251(19) 0.029(2) 0.027(2) 0.0004(16) -0.0016(17) -0.0008(16)
C23 0.031(2) 0.031(2) 0.025(2) -0.0029(17) 0.0049(17) 0.0006(18)
C24 0.034(2) 0.061(3) 0.019(2) -0.012(2) -0.0021(18) -0.007(2)
C25 0.0286(18) 0.060(2) 0.0256(19) -0.0111(18) -0.005(2) -0.008(3)

loop_
_atom_type_symbol
_atom_type_description
_atom_type_scat_dispersion_real
_atom_type_scat_dispersion_imag
_atom_type_scat_source
C C 0.0033 0.0016 'International Tables Vol C Tables 4.2.6.8 and 6.1.1.4'
H H 0.0000 0.0000 'International Tables Vol C Tables 4.2.6.8 and 6.1.1.4'
Br Br -0.2901 2.4595 'International Tables Vol C Tables 4.2.6.8 and 6.1.1.4'
O O 0.0106 0.0060 'International Tables Vol C Tables 4.2.6.8 and 6.1.1.4'

loop_
_geom_angle_atom_site_label_1
_geom_angle_atom_site_label_2
_geom_angle_atom_site_label_3
_geom_angle
_geom_angle_site_symmetry_1
_geom_angle_site_symmetry_3
_geom_angle_publ_flag
C1 O1 C8 110.7(2) . . ?
C19 O3 C6 116.4(3) . . ?
O1 C1 C2 108.1(3) . . ?
O1 C1 C5 109.9(3) . . ?
O1 C1 C6 103.5(3) . . ?
C5 C1 C2 103.5(3) . . ?
C6 C1 C2 119.5(3) . . ?
C6 C1 C5 112.2(3) . . ?
C1 C2 C17 110.4(3) . . ?
C3 C2 C1 102.4(3) . . ?
C3 C2 C17 106.1(3) . . ?
C18 C2 C1 117.0(3) . . ?
C18 C2 C3 110.4(3) . . ?
C18 C2 C17 109.8(4) . . ?
O2 C3 C2 124.3(4) . . ?
O2 C3 C4 125.8(4) . . ?
C4 C3 C2 109.9(4) . . ?
C3 C4 H4A 110.7 . . ?
C3 C4 H4B 110.7 . . ?
C3 C4 C5 105.0(3) . . ?
H4A C4 H4B 108.8 . . ?
C5 C4 H4A 110.7 . . ?
C5 C4 H4B 110.8 . . ?
C1 C5 H5A 110.9 . . ?
C1 C5 H5B 110.9 . . ?
C4 C5 C1 104.1(3) . . ?
C4 C5 H5A 110.9 . . ?
C4 C5 H5B 110.9 . . ?
H5A C5 H5B 109.0 . . ?
O3 C6 C1 107.6(3) . . ?
O3 C6 H6 112.1 . . ?
O3 C6 C7 110.1(3) . . ?
C1 C6 H6 112.1 . . ?
C1 C6 C7 102.3(3) . . ?
C7 C6 H6 112.1 . . ?
C6 C7 H7A 110.9 . . ?
C6 C7 H7B 110.9 . . ?
C6 C7 C8 104.1(3) . . ?
H7A C7 H7B 109.0 . . ?
C8 C7 H7A 110.9 . . ?
C8 C7 H7B 110.9 . . ?
O1 C8 C7 104.1(3) . . ?
O1 C8 C9 107.3(3) . . ?
O1 C8 C13 106.5(3) . . ?
C7 C8 C13 114.4(3) . . ?
C9 C8 C7 113.8(3) . . ?
C9 C8 C13 110.0(3) . . ?
C8 C9 H9 114.3 . . ?
C8 C9 C10 109.2(3) . . ?
C8 C9 C14 114.2(3) . . ?
C10 C9 H9 114.3 . . ?
C10 C9 C14 87.5(3) . . ?
C14 C9 H9 114.3 . . ?
C9 C10 H10A 114.3 . . ?
C9 C10 H10B 114.3 . . ?
C9 C10 C11 86.0(3) . . ?
H10A C10 H10B 111.5 . . ?
C11 C10 H10A 114.3 . . ?
C11 C10 H10B 114.3 . . ?
C10 C11 H11 115.3 . . ?
C10 C11 C14 87.5(3) . . ?
C12 C11 C10 109.7(3) . . ?
C12 C11 H11 115.3 . . ?
C12 C11 C14 110.5(3) . . ?
C14 C11 H11 115.3 . . ?
C11 C12 H12A 109.3 . . ?
C11 C12 H12B 109.3 . . ?
C11 C12 C13 111.8(3) . . ?
H12A C12 H12B 107.9 . . ?
C13 C12 H12A 109.3 . . ?
C13 C12 H12B 109.3 . . ?
C8 C13 H13A 108.5 . . ?
C8 C13 H13B 108.5 . . ?
C12 C13 C8 115.0(3) . . ?
C12 C13 H13A 108.5 . . ?
C12 C13 H13B 108.5 . . ?
H13A C13 H13B 107.5 . . ?
C11 C14 C9 85.1(3) . . ?
C15 C14 C9 120.7(3) . . ?
C15 C14 C11 118.8(3) . . ?
C15 C14 C16 107.7(3) . . ?
C16 C14 C9 110.1(3) . . ?
C16 C14 C11 113.0(4) . . ?
C14 C15 H15A 109.5 . . ?
C14 C15 H15B 109.5 . . ?
C14 C15 H15C 109.5 . . ?
H15A C15 H15B 109.5 . . ?
H15A C15 H15C 109.5 . . ?
H15B C15 H15C 109.5 . . ?
C14 C16 H16A 109.5 . . ?
C14 C16 H16B 109.5 . . ?
C14 C16 H16C 109.5 . . ?
H16A C16 H16B 109.5 . . ?
H16A C16 H16C 109.5 . . ?
H16B C16 H16C 109.5 . . ?
C2 C17 H17A 109.5 . . ?
C2 C17 H17B 109.5 . . ?
C2 C17 H17C 109.5 . . ?
H17A C17 H17B 109.5 . . ?
H17A C17 H17C 109.5 . . ?
H17B C17 H17C 109.5 . . ?
C2 C18 H18A 109.5 . . ?
C2 C18 H18B 109.5 . . ?
C2 C18 H18C 109.5 . . ?
H18A C18 H18B 109.5 . . ?
H18A C18 H18C 109.5 . . ?
H18B C18 H18C 109.5 . . ?
O3 C19 C20 112.1(3) . . ?
O4 C19 O3 123.4(4) . . ?
O4 C19 C20 124.5(4) . . ?
C21 C20 C19 121.9(3) . . ?
C25 C20 C19 118.8(3) . . ?
C25 C20 C21 119.3(4) . . ?
C20 C21 H21 120.0 . . ?
C22 C21 C20 120.1(4) . . ?
C22 C21 H21 120.0 . . ?
C21 C22 H22 120.5 . . ?
C23 C22 C21 119.1(4) . . ?
C23 C22 H22 120.5 . . ?
C22 C23 Br1 118.5(3) . . ?
C24 C23 Br1 119.7(3) . . ?
C24 C23 C22 121.8(4) . . ?
C23 C24 H24 120.6 . . ?
C23 C24 C25 118.9(4) . . ?
C25 C24 H24 120.6 . . ?
C20 C25 H25 119.6 . . ?
C24 C25 C20 120.8(4) . . ?
C24 C25 H25 119.6 . . ?

loop_
_geom_bond_atom_site_label_1
_geom_bond_atom_site_label_2
_geom_bond_distance
_geom_bond_site_symmetry_2
_geom_bond_publ_flag
Br1 C23 1.906(4) . ?
O1 C1 1.442(4) . ?
O1 C8 1.464(4) . ?
O2 C3 1.206(5) . ?
O3 C6 1.456(4) . ?
O3 C19 1.340(4) . ?
O4 C19 1.210(4) . ?
C1 C2 1.545(5) . ?
C1 C5 1.544(5) . ?
C1 C6 1.515(5) . ?
C2 C3 1.533(6) . ?
C2 C17 1.547(5) . ?
C2 C18 1.523(6) . ?
C3 C4 1.505(6) . ?
C4 H4A 0.9900 . ?
C4 H4B 0.9900 . ?
C4 C5 1.527(6) . ?
C5 H5A 0.9900 . ?
C5 H5B 0.9900 . ?
C6 H6 1.0000 . ?
C6 C7 1.516(5) . ?
C7 H7A 0.9900 . ?
C7 H7B 0.9900 . ?
C7 C8 1.547(5) . ?
C8 C9 1.526(5) . ?
C8 C13 1.555(5) . ?
C9 H9 1.0000 . ?
C9 C10 1.545(6) . ?
C9 C14 1.562(5) . ?
C10 H10A 0.9900 . ?
C10 H10B 0.9900 . ?
C10 C11 1.549(5) . ?
C11 H11 1.0000 . ?
C11 C12 1.518(6) . ?
C11 C14 1.560(5) . ?
C12 H12A 0.9900 . ?
C12 H12B 0.9900 . ?
C12 C13 1.555(5) . ?
C13 H13A 0.9900 . ?
C13 H13B 0.9900 . ?
C14 C15 1.522(5) . ?
C14 C16 1.528(5) . ?
C15 H15A 0.9800 . ?
C15 H15B 0.9800 . ?
C15 H15C 0.9800 . ?
C16 H16A 0.9800 . ?
C16 H16B 0.9800 . ?
C16 H16C 0.9800 . ?
C17 H17A 0.9800 . ?
C17 H17B 0.9800 . ?
C17 H17C 0.9800 . ?
C18 H18A 0.9800 . ?
C18 H18B 0.9800 . ?
C18 H18C 0.9800 . ?
C19 C20 1.482(5) . ?
C20 C21 1.391(5) . ?
C20 C25 1.386(5) . ?
C21 H21 0.9500 . ?
C21 C22 1.387(5) . ?
C22 H22 0.9500 . ?
C22 C23 1.375(5) . ?
C23 C24 1.373(6) . ?
C24 H24 0.9500 . ?
C24 C25 1.379(5) . ?
C25 H25 0.9500 . ?
